data_1555205
loop_
_publ_author_name
'W\"ossner, Jan S.'
'Grenz, David C.'
'Kratzert, Daniel'
'Esser, Birgit'

_publ_section_title
;
 Tuning the optical properties of spiro-centered charge-transfer dyes by
 extending the donor or acceptor part
;
_journal_issue 21
_journal_name_full 'Organic Chemistry Frontiers'
_journal_page_first 3649
_journal_paper_doi 10.1039/C9QO01134J
_journal_volume 6
_journal_year 2019
_chemical_formula_moiety 'C25 H18 N2 O2'
_chemical_formula_sum 'C25 H18 N2 O2'
_chemical_formula_weight 378.41
_space_group_crystal_system orthorhombic
_space_group_IT_number 60
_space_group_name_Hall '-P 2n 2ab'
_space_group_name_H-M_alt 'P b c n'
_atom_sites_solution_hydrogens geom
_atom_sites_solution_primary dual
_audit_creation_date 2019-02-19
_audit_creation_method
;
Olex2 1.2
(compiled 2018.05.29 svn.r3508 for OlexSys, GUI svn.r5506)
;
_audit_update_record
;
2019-02-19 deposited with the CCDC.	2019-09-30 downloaded from the CCDC.
;
_cell_angle_alpha 90
_cell_angle_beta 90
_cell_angle_gamma 90
_cell_formula_units_Z 8
_cell_length_a 18.714(3)
_cell_length_b 15.974(3)
_cell_length_c 12.0964(18)
_cell_measurement_reflns_used 4577
_cell_measurement_temperature 100(2)
_cell_measurement_theta_max 27.099
_cell_measurement_theta_min 2.178
_cell_volume 3616.1(10)
_computing_cell_refinement 'SAINT V8.38A (Madison, 2016)'
_computing_data_collection 'Bruker APEX2 software'
_computing_data_reduction 'SAINT V8.38A (Madison, 2016)'
_computing_molecular_graphics 'Olex2 (Dolomanov et al., 2009)'
_computing_publication_material 'Olex2 (Dolomanov et al., 2009)'
_computing_structure_refinement 'ShelXL (Sheldrick, 2015)'
_computing_structure_solution 'ShelXT (Sheldrick, 2015)'
_diffrn_ambient_temperature 99.99
_diffrn_detector 'Bruker APEX2 area detector'
_diffrn_detector_area_resol_mean 7.9
_diffrn_detector_type 'CCD area detector'
_diffrn_measured_fraction_theta_full 0.998
_diffrn_measured_fraction_theta_max 0.996
_diffrn_measurement_device 'fixed-chi two circle goniometer'
_diffrn_measurement_device_type 'Bruker SMART APEX2 area detector'
_diffrn_measurement_method '\w and \f scans'
_diffrn_radiation_monochromator 'mirror optics'
_diffrn_radiation_probe x-ray
_diffrn_radiation_type MoK\a
_diffrn_radiation_wavelength 0.71073
_diffrn_reflns_av_R_equivalents 0.0483
_diffrn_reflns_av_unetI/netI 0.0302
_diffrn_reflns_Laue_measured_fraction_full 0.998
_diffrn_reflns_Laue_measured_fraction_max 0.996
_diffrn_reflns_limit_h_max 23
_diffrn_reflns_limit_h_min -23
_diffrn_reflns_limit_k_max 20
_diffrn_reflns_limit_k_min -19
_diffrn_reflns_limit_l_max 12
_diffrn_reflns_limit_l_min -15
_diffrn_reflns_number 28900
_diffrn_reflns_point_group_measured_fraction_full 0.998
_diffrn_reflns_point_group_measured_fraction_max 0.996
_diffrn_reflns_theta_full 25.242
_diffrn_reflns_theta_max 27.486
_diffrn_reflns_theta_min 1.676
_diffrn_source 'microfocus sealed X-ray tube'
_diffrn_source_current 50
_diffrn_source_type 'Incoatec Mo I\ms'
_diffrn_source_voltage 0.6
_exptl_absorpt_coefficient_mu 0.089
_exptl_absorpt_correction_T_max 0.7456
_exptl_absorpt_correction_T_min 0.7044
_exptl_absorpt_correction_type multi-scan
_exptl_absorpt_process_details
'SADABS-2016/2 (Bruker,2016/2) was used for absorption correction. wR2(int) was 0.0791 before and 0.0518 after correction. The Ratio of minimum to maximum transmission is 0.9447. The \l/2 correction factor is Not present.'
_exptl_crystal_colour red
_exptl_crystal_colour_primary red
_exptl_crystal_density_diffrn 1.390
_exptl_crystal_description block
_exptl_crystal_F_000 1584
_exptl_crystal_recrystallization_method
'The material was recrystallised from a mixture of CCl4 and MeOH  by solvent layering'
_exptl_crystal_size_max 0.1
_exptl_crystal_size_mid 0.07
_exptl_crystal_size_min 0.06
_refine_diff_density_max 0.275
_refine_diff_density_min -0.233
_refine_diff_density_rms 0.048
_refine_ls_extinction_method none
_refine_ls_goodness_of_fit_ref 1.028
_refine_ls_hydrogen_treatment constr
_refine_ls_matrix_type full
_refine_ls_number_parameters 264
_refine_ls_number_reflns 4129
_refine_ls_number_restraints 0
_refine_ls_restrained_S_all 1.028
_refine_ls_R_factor_all 0.0605
_refine_ls_R_factor_gt 0.0423
_refine_ls_shift/su_max 0.000
_refine_ls_shift/su_mean 0.000
_refine_ls_structure_factor_coef Fsqd
_refine_ls_weighting_details 'w=1/[\s^2^(Fo^2^)+(0.0452P)^2^+1.9498P] where P=(Fo^2^+2Fc^2^)/3'
_refine_ls_weighting_scheme calc
_refine_ls_wR_factor_gt 0.0983
_refine_ls_wR_factor_ref 0.1090
_reflns_Friedel_coverage 0.000
_reflns_number_gt 3172
_reflns_number_total 4129
_reflns_threshold_expression 'I > 2\s(I)'
_cod_data_source_file c9qo01134j2.cif
_cod_data_source_block esser_jw307_0m_a
_cod_database_code 1555205
_shelx_shelxl_version_number 2018/3
_shelx_space_group_comment
;
The symmetry employed for this shelxl refinement is uniquely defined
by the following loop, which should always be used as a source of
symmetry information in preference to the above space-group names.
They are only intended as comments.
;
_shelx_estimated_absorpt_t_max 0.995
_shelx_estimated_absorpt_t_min 0.991
_olex2_refinement_description
;
1. Fixed Uiso
 At 1.2 times of:
  All C(H) groups
 At 1.5 times of:
  All C(H,H,H) groups
2.a Aromatic/amide H refined with riding coordinates:
 C4(H4), C7(H7), C6(H6), C8(H8), C9(H9), C11(H11), C15(H15), C16(H16),
 C17(H17), C19(H19), C20(H20), C21(H21)
2.b Idealised Me refined as rotating group:
 C24(H24A,H24B,H24C), C25(H25A,H25B,H25C)
;
_olex2_diffrn_ambient_temperature_device 'Oxford Cryosystems 800'
_olex2_exptl_crystal_mounting_method 'The crystal was mounted on a MITIGEN holder in perfluoroether oil'
_olex2_submission_special_instructions 'No special instructions were received'

loop_
_space_group_symop_operation_xyz
'x, y, z'
'-x+1/2, -y+1/2, z+1/2'
'-x, y, -z+1/2'
'x+1/2, -y+1/2, -z'
'-x, -y, -z'
'x-1/2, y-1/2, -z-1/2'
'x, -y, z-1/2'
'-x-1/2, y-1/2, z'

loop_
_atom_site_label
_atom_site_type_symbol
_atom_site_fract_x
_atom_site_fract_y
_atom_site_fract_z
_atom_site_U_iso_or_equiv
_atom_site_adp_type
_atom_site_occupancy
_atom_site_site_symmetry_order
_atom_site_calc_flag
_atom_site_refinement_flags_posn
O1 O 0.54474(6) 0.61204(7) 0.60435(9) 0.0225(3) Uani 1 1 d .
N1 N 0.70447(7) 0.64963(8) 0.58737(10) 0.0172(3) Uani 1 1 d .
C1 C 0.66791(8) 0.60243(9) 0.67369(12) 0.0159(3) Uani 1 1 d .
N2 N 0.66338(6) 0.65274(8) 0.77417(10) 0.0155(3) Uani 1 1 d .
O2 O 0.77181(6) 0.52078(7) 0.73305(9) 0.0220(3) Uani 1 1 d .
C2 C 0.59368(8) 0.56865(9) 0.63628(12) 0.0162(3) Uani 1 1 d .
C3 C 0.59488(8) 0.47633(9) 0.64477(12) 0.0152(3) Uani 1 1 d .
C4 C 0.54154(8) 0.42013(9) 0.62075(12) 0.0165(3) Uani 1 1 d .
H4 H 0.495952 0.439300 0.597252 0.020 Uiso 1 1 calc R
C5 C 0.55523(8) 0.33327(9) 0.63140(12) 0.0163(3) Uani 1 1 d .
C7 C 0.51767(9) 0.18880(10) 0.61377(13) 0.0221(3) Uani 1 1 d .
H7 H 0.482075 0.148670 0.595704 0.026 Uiso 1 1 calc R
C6 C 0.50257(9) 0.27244(10) 0.60460(12) 0.0197(3) Uani 1 1 d .
H6 H 0.456670 0.289873 0.580193 0.024 Uiso 1 1 calc R
C8 C 0.58559(9) 0.16164(10) 0.64981(13) 0.0232(4) Uani 1 1 d .
H8 H 0.595267 0.103427 0.655673 0.028 Uiso 1 1 calc R
C9 C 0.63762(9) 0.21844(10) 0.67639(13) 0.0203(3) Uani 1 1 d .
H9 H 0.682987 0.199205 0.700832 0.024 Uiso 1 1 calc R
C10 C 0.62458(8) 0.30556(10) 0.66787(12) 0.0171(3) Uani 1 1 d .
C11 C 0.67832(8) 0.36512(10) 0.69230(12) 0.0170(3) Uani 1 1 d .
H11 H 0.724188 0.347442 0.716524 0.020 Uiso 1 1 calc R
C12 C 0.66332(8) 0.44862(9) 0.68056(12) 0.0156(3) Uani 1 1 d .
C13 C 0.71066(8) 0.52128(9) 0.70012(12) 0.0161(3) Uani 1 1 d .
C14 C 0.68267(8) 0.73256(10) 0.56946(12) 0.0178(3) Uani 1 1 d .
C15 C 0.69622(8) 0.77465(10) 0.47191(13) 0.0218(3) Uani 1 1 d .
H15 H 0.718948 0.746406 0.412404 0.026 Uiso 1 1 calc R
C16 C 0.67643(9) 0.85949(10) 0.46032(14) 0.0240(4) Uani 1 1 d .
H16 H 0.686594 0.887924 0.393167 0.029 Uiso 1 1 calc R
C17 C 0.64291(8) 0.90138(10) 0.54398(14) 0.0224(3) Uani 1 1 d .
H17 H 0.629493 0.958249 0.534082 0.027 Uiso 1 1 calc R
C18 C 0.62797(8) 0.86052(10) 0.64571(13) 0.0193(3) Uani 1 1 d .
C19 C 0.59462(8) 0.90205(10) 0.73518(14) 0.0230(3) Uani 1 1 d .
H19 H 0.580406 0.958852 0.727550 0.028 Uiso 1 1 calc R
C20 C 0.58275(9) 0.86106(10) 0.83227(14) 0.0242(4) Uani 1 1 d .
H20 H 0.560232 0.889846 0.891506 0.029 Uiso 1 1 calc R
C21 C 0.60321(8) 0.77684(10) 0.84659(13) 0.0213(3) Uani 1 1 d .
H21 H 0.594053 0.749227 0.914691 0.026 Uiso 1 1 calc R
C22 C 0.63660(8) 0.73452(9) 0.76144(12) 0.0163(3) Uani 1 1 d .
C23 C 0.64870(8) 0.77555(9) 0.65864(12) 0.0165(3) Uani 1 1 d .
C24 C 0.63969(8) 0.60754(9) 0.87325(12) 0.0189(3) Uani 1 1 d .
H24A H 0.587376 0.604782 0.874195 0.028 Uiso 1 1 calc GR
H24B H 0.656528 0.636980 0.939383 0.028 Uiso 1 1 calc GR
H24C H 0.659339 0.550679 0.872332 0.028 Uiso 1 1 calc GR
C25 C 0.72807(9) 0.60214(10) 0.49082(13) 0.0235(4) Uani 1 1 d .
H25A H 0.689735 0.600945 0.435639 0.035 Uiso 1 1 calc GR
H25B H 0.739818 0.544789 0.513099 0.035 Uiso 1 1 calc GR
H25C H 0.770474 0.628842 0.458941 0.035 Uiso 1 1 calc GR

loop_
_atom_site_aniso_label
_atom_site_aniso_U_11
_atom_site_aniso_U_22
_atom_site_aniso_U_33
_atom_site_aniso_U_23
_atom_site_aniso_U_13
_atom_site_aniso_U_12
O1 0.0200(6) 0.0224(6) 0.0252(6) 0.0023(5) -0.0060(5) 0.0009(5)
N1 0.0184(7) 0.0203(7) 0.0130(6) -0.0017(5) 0.0025(5) -0.0030(5)
C1 0.0157(7) 0.0185(7) 0.0135(7) -0.0011(6) 0.0000(6) -0.0011(6)
N2 0.0170(6) 0.0179(6) 0.0115(6) -0.0009(5) 0.0008(5) -0.0006(5)
O2 0.0154(6) 0.0263(6) 0.0244(6) -0.0051(5) -0.0033(4) 0.0013(5)
C2 0.0161(7) 0.0208(7) 0.0117(7) -0.0006(6) 0.0003(5) -0.0013(6)
C3 0.0155(7) 0.0192(7) 0.0108(7) 0.0006(6) 0.0005(5) 0.0001(6)
C4 0.0153(7) 0.0226(8) 0.0116(7) 0.0006(6) 0.0003(5) -0.0005(6)
C5 0.0176(7) 0.0211(7) 0.0102(7) 0.0005(6) 0.0026(5) -0.0025(6)
C7 0.0274(9) 0.0221(8) 0.0167(8) -0.0010(6) 0.0035(6) -0.0074(7)
C6 0.0197(8) 0.0255(8) 0.0140(7) 0.0015(6) 0.0018(6) -0.0037(6)
C8 0.0320(9) 0.0189(8) 0.0187(8) 0.0004(6) 0.0074(7) -0.0004(7)
C9 0.0214(8) 0.0227(8) 0.0168(8) 0.0011(6) 0.0049(6) 0.0027(6)
C10 0.0188(8) 0.0222(8) 0.0101(7) -0.0008(6) 0.0039(6) 0.0000(6)
C11 0.0146(7) 0.0239(8) 0.0124(7) -0.0013(6) 0.0007(6) 0.0033(6)
C12 0.0158(7) 0.0207(7) 0.0104(7) -0.0012(6) 0.0007(6) -0.0006(6)
C13 0.0154(7) 0.0213(8) 0.0117(7) -0.0026(6) 0.0012(6) -0.0005(6)
C14 0.0154(7) 0.0222(8) 0.0158(8) -0.0010(6) -0.0021(6) -0.0048(6)
C15 0.0221(8) 0.0275(9) 0.0158(8) 0.0003(6) 0.0010(6) -0.0059(6)
C16 0.0242(9) 0.0266(9) 0.0210(9) 0.0056(7) -0.0015(7) -0.0092(7)
C17 0.0207(8) 0.0208(8) 0.0255(9) 0.0049(7) -0.0025(6) -0.0054(6)
C18 0.0147(8) 0.0207(8) 0.0225(8) 0.0015(6) -0.0022(6) -0.0032(6)
C19 0.0201(8) 0.0189(8) 0.0299(9) 0.0011(7) 0.0001(7) 0.0003(6)
C20 0.0240(9) 0.0244(8) 0.0241(9) -0.0037(7) 0.0040(7) 0.0036(7)
C21 0.0237(8) 0.0238(8) 0.0166(8) 0.0003(6) 0.0020(6) 0.0013(7)
C22 0.0113(7) 0.0210(7) 0.0167(7) -0.0008(6) -0.0014(6) -0.0020(6)
C23 0.0128(7) 0.0198(7) 0.0168(8) -0.0008(6) -0.0012(6) -0.0038(6)
C24 0.0216(8) 0.0217(8) 0.0134(7) 0.0004(6) 0.0003(6) 0.0009(6)
C25 0.0289(9) 0.0254(8) 0.0163(8) -0.0040(6) 0.0049(6) -0.0017(7)

loop_
_atom_type_symbol
_atom_type_description
_atom_type_scat_dispersion_real
_atom_type_scat_dispersion_imag
_atom_type_scat_source
C C 0.0033 0.0016 'International Tables Vol C Tables 4.2.6.8 and 6.1.1.4'
H H 0.0000 0.0000 'International Tables Vol C Tables 4.2.6.8 and 6.1.1.4'
N N 0.0061 0.0033 'International Tables Vol C Tables 4.2.6.8 and 6.1.1.4'
O O 0.0106 0.0060 'International Tables Vol C Tables 4.2.6.8 and 6.1.1.4'

loop_
_geom_angle_atom_site_label_1
_geom_angle_atom_site_label_2
_geom_angle_atom_site_label_3
_geom_angle
C1 N1 C25 116.47(12)
C14 N1 C1 117.54(12)
C14 N1 C25 117.05(12)
N1 C1 N2 109.81(12)
N1 C1 C2 112.93(12)
N1 C1 C13 109.66(12)
N2 C1 C2 112.39(12)
N2 C1 C13 108.50(12)
C13 C1 C2 103.27(12)
C1 N2 C24 115.26(12)
C22 N2 C1 116.14(12)
C22 N2 C24 116.00(12)
O1 C2 C1 124.65(13)
O1 C2 C3 127.16(14)
C3 C2 C1 108.17(12)
C4 C3 C2 128.77(14)
C4 C3 C12 121.02(14)
C12 C3 C2 110.19(13)
C3 C4 H4 120.3
C3 C4 C5 119.30(14)
C5 C4 H4 120.3
C4 C5 C6 121.56(14)
C4 C5 C10 119.45(13)
C6 C5 C10 118.98(14)
C6 C7 H7 119.7
C6 C7 C8 120.69(15)
C8 C7 H7 119.7
C5 C6 H6 119.8
C7 C6 C5 120.34(15)
C7 C6 H6 119.8
C7 C8 H8 119.7
C9 C8 C7 120.60(15)
C9 C8 H8 119.7
C8 C9 H9 119.6
C8 C9 C10 120.75(15)
C10 C9 H9 119.6
C9 C10 C5 118.65(14)
C11 C10 C5 119.83(14)
C11 C10 C9 121.51(14)
C10 C11 H11 120.4
C12 C11 C10 119.15(14)
C12 C11 H11 120.4
C3 C12 C13 110.11(13)
C11 C12 C3 121.25(14)
C11 C12 C13 128.64(14)
O2 C13 C1 123.95(14)
O2 C13 C12 127.81(14)
C12 C13 C1 108.22(12)
N1 C14 C23 117.83(13)
C15 C14 N1 122.55(14)
C15 C14 C23 119.53(14)
C14 C15 H15 119.9
C14 C15 C16 120.24(15)
C16 C15 H15 119.9
C15 C16 H16 119.4
C17 C16 C15 121.15(15)
C17 C16 H16 119.4
C16 C17 H17 119.8
C16 C17 C18 120.46(15)
C18 C17 H17 119.8
C19 C18 C17 122.28(15)
C19 C18 C23 118.98(14)
C23 C18 C17 118.73(14)
C18 C19 H19 119.8
C20 C19 C18 120.39(15)
C20 C19 H19 119.8
C19 C20 H20 119.3
C19 C20 C21 121.35(15)
C21 C20 H20 119.3
C20 C21 H21 120.1
C22 C21 C20 119.89(15)
C22 C21 H21 120.1
N2 C22 C23 117.79(13)
C21 C22 N2 122.25(14)
C21 C22 C23 119.86(14)
C18 C23 C14 119.86(14)
C18 C23 C22 119.52(14)
C22 C23 C14 120.61(14)
N2 C24 H24A 109.5
N2 C24 H24B 109.5
N2 C24 H24C 109.5
H24A C24 H24B 109.5
H24A C24 H24C 109.5
H24B C24 H24C 109.5
N1 C25 H25A 109.5
N1 C25 H25B 109.5
N1 C25 H25C 109.5
H25A C25 H25B 109.5
H25A C25 H25C 109.5
H25B C25 H25C 109.5

loop_
_geom_bond_atom_site_label_1
_geom_bond_atom_site_label_2
_geom_bond_distance
O1 C2 1.2118(18)
N1 C1 1.4583(19)
N1 C14 1.403(2)
N1 C25 1.4610(19)
C1 N2 1.4596(19)
C1 C2 1.557(2)
C1 C13 1.557(2)
N2 C22 1.4075(19)
N2 C24 1.4678(19)
O2 C13 1.2117(18)
C2 C3 1.479(2)
C3 C4 1.374(2)
C3 C12 1.423(2)
C4 H4 0.9500
C4 C5 1.417(2)
C5 C6 1.421(2)
C5 C10 1.441(2)
C7 H7 0.9500
C7 C6 1.370(2)
C7 C8 1.412(2)
C6 H6 0.9500
C8 H8 0.9500
C8 C9 1.369(2)
C9 H9 0.9500
C9 C10 1.417(2)
C10 C11 1.416(2)
C11 H11 0.9500
C11 C12 1.370(2)
C12 C13 1.479(2)
C14 C15 1.382(2)
C14 C23 1.428(2)
C15 H15 0.9500
C15 C16 1.412(2)
C16 H16 0.9500
C16 C17 1.366(2)
C17 H17 0.9500
C17 C18 1.421(2)
C18 C19 1.415(2)
C18 C23 1.420(2)
C19 H19 0.9500
C19 C20 1.363(2)
C20 H20 0.9500
C20 C21 1.409(2)
C21 H21 0.9500
C21 C22 1.382(2)
C22 C23 1.424(2)
C24 H24A 0.9800
C24 H24B 0.9800
C24 H24C 0.9800
C25 H25A 0.9800
C25 H25B 0.9800
C25 H25C 0.9800

loop_
_geom_torsion_atom_site_label_1
_geom_torsion_atom_site_label_2
_geom_torsion_atom_site_label_3
_geom_torsion_atom_site_label_4
_geom_torsion
O1 C2 C3 C4 -1.2(3)
O1 C2 C3 C12 177.05(15)
N1 C1 N2 C22 50.22(16)
N1 C1 N2 C24 -169.29(12)
N1 C1 C2 O1 -58.95(19)
N1 C1 C2 C3 119.94(13)
N1 C1 C13 O2 59.86(19)
N1 C1 C13 C12 -121.46(13)
N1 C14 C15 C16 -176.66(14)
N1 C14 C23 C18 177.79(13)
N1 C14 C23 C22 -1.0(2)
C1 N1 C14 C15 -159.58(14)
C1 N1 C14 C23 23.90(19)
C1 N2 C22 C21 153.85(14)
C1 N2 C22 C23 -29.90(18)
C1 C2 C3 C4 179.90(14)
C1 C2 C3 C12 -1.81(16)
N2 C1 C2 O1 65.95(19)
N2 C1 C2 C3 -115.16(13)
N2 C1 C13 O2 -60.07(18)
N2 C1 C13 C12 118.60(13)
N2 C22 C23 C14 4.1(2)
N2 C22 C23 C18 -174.65(13)
C2 C1 N2 C22 -76.37(15)
C2 C1 N2 C24 64.11(16)
C2 C1 C13 O2 -179.52(14)
C2 C1 C13 C12 -0.85(15)
C2 C3 C4 C5 177.83(14)
C2 C3 C12 C11 -178.46(13)
C2 C3 C12 C13 1.26(17)
C3 C4 C5 C6 -178.18(14)
C3 C4 C5 C10 0.4(2)
C3 C12 C13 C1 -0.21(16)
C3 C12 C13 O2 178.40(15)
C4 C3 C12 C11 0.0(2)
C4 C3 C12 C13 179.71(13)
C4 C5 C6 C7 178.82(14)
C4 C5 C10 C9 -179.05(13)
C4 C5 C10 C11 -0.2(2)
C5 C10 C11 C12 -0.1(2)
C7 C8 C9 C10 -0.3(2)
C6 C5 C10 C9 -0.4(2)
C6 C5 C10 C11 178.42(13)
C6 C7 C8 C9 0.1(2)
C8 C7 C6 C5 -0.1(2)
C8 C9 C10 C5 0.5(2)
C8 C9 C10 C11 -178.37(14)
C9 C10 C11 C12 178.70(14)
C10 C5 C6 C7 0.2(2)
C10 C11 C12 C3 0.2(2)
C10 C11 C12 C13 -179.45(14)
C11 C12 C13 C1 179.50(14)
C11 C12 C13 O2 -1.9(3)
C12 C3 C4 C5 -0.3(2)
C13 C1 N2 C22 170.07(12)
C13 C1 N2 C24 -49.45(16)
C13 C1 C2 O1 -177.32(14)
C13 C1 C2 C3 1.57(15)
C14 N1 C1 N2 -47.38(17)
C14 N1 C1 C2 78.91(16)
C14 N1 C1 C13 -166.52(12)
C14 C15 C16 C17 -0.8(2)
C15 C14 C23 C18 1.2(2)
C15 C14 C23 C22 -177.60(14)
C15 C16 C17 C18 0.8(2)
C16 C17 C18 C19 178.75(15)
C16 C17 C18 C23 0.2(2)
C17 C18 C19 C20 -178.47(15)
C17 C18 C23 C14 -1.1(2)
C17 C18 C23 C22 177.64(14)
C18 C19 C20 C21 0.1(3)
C19 C18 C23 C14 -179.78(14)
C19 C18 C23 C22 -1.0(2)
C19 C20 C21 C22 0.6(2)
C20 C21 C22 N2 174.69(14)
C20 C21 C22 C23 -1.5(2)
C21 C22 C23 C14 -179.54(14)
C21 C22 C23 C18 1.7(2)
C23 C14 C15 C16 -0.2(2)
C23 C18 C19 C20 0.1(2)
C24 N2 C22 C21 13.7(2)
C24 N2 C22 C23 -170.09(13)
C25 N1 C1 N2 166.26(12)
C25 N1 C1 C2 -67.45(17)
C25 N1 C1 C13 47.13(17)
C25 N1 C14 C15 -13.4(2)
C25 N1 C14 C23 170.06(13)
